data_1565528
loop_
_publ_author_name
'Canossa, Stefano'
'Ferrari, Elena'
'Sippel, Pit'
'Fischer, Jonas K. H.'
'Pfattner, Raphael'
'Frison, Ruggero'
'Masino, Matteo'
'Mas-Torrent, Marta'
'Lunkenheimer, Peter'
'Rovira, Concepci\'o'
'Girlando, Alberto'

_publ_section_title
;
 Tetramethylbenzidine--TetrafluoroTCNQ (TMB--TCNQF4): A Narrow-Gap
 Semiconducting Salt with Room-Temperature Relaxor Ferroelectric Behavior
;
_journal_issue 46
_journal_name_full 'The Journal of Physical Chemistry C'
_journal_page_first 25816
_journal_page_last 25824
_journal_paper_doi 10.1021/acs.jpcc.1c07131
_journal_volume 125
_journal_year 2021
_chemical_formula_moiety 'C12 F4 N4, C16 H20 N2'
_chemical_formula_sum 'C28 H20 F4 N6'
_chemical_formula_weight 516.505
_chemical_name_systematic 'tetramethylbenzidine tetrafluorotetracyanoquinodimethane'
_space_group_crystal_system monoclinic
_space_group_IT_number 11
_space_group_name_Hall '-P 2yb'
_space_group_name_H-M_alt 'P 1 21/m 1'
_symmetry_Int_Tables_number 11
_audit_creation_date 2021-07-15
_audit_creation_method
;
Olex2 1.3
(compiled 2020.11.12 svn.r5f609507 for OlexSys, GUI svn.r6272)
;
_audit_update_record
;
2021-07-17 deposited with the CCDC.	2021-07-19 downloaded from the CCDC.
;
_cell_angle_alpha 90
_cell_angle_beta 108.977(4)
_cell_angle_gamma 90
_cell_formula_units_Z 2
_cell_length_a 6.6691(2)
_cell_length_b 22.8845(7)
_cell_length_c 8.3705(3)
_cell_measurement_reflns_used 4022
_cell_measurement_temperature 300
_cell_measurement_theta_max 65.08
_cell_measurement_theta_min 3.86
_cell_volume 1208.06(7)
_computing_molecular_graphics 'Olex2 1.3 (Dolomanov et al., 2009)'
_computing_publication_material 'Olex2 1.3 (Dolomanov et al., 2009)'
_computing_structure_refinement 'olex2.refine 1.3 (Bourhis et al., 2015)'
_diffrn_ambient_temperature 300
_diffrn_detector 'CCD area detector'
_diffrn_detector_area_resol_mean 0.0350
_diffrn_detector_type 'Rigaku Saturn724+'
_diffrn_measured_fraction_theta_full 0.9973
_diffrn_measured_fraction_theta_max 0.9919
_diffrn_measurement_device 'CrystalLogic Kappa (4 circle)'
_diffrn_measurement_device_type 'dectris-CrysAlisPro-abstract goniometer imported dectris images'
_diffrn_measurement_method 'omega rotation'
_diffrn_radiation_collimation '0.3 x 1.5 Double Pinhole'
_diffrn_radiation_monochromator 'Synchrotron '
_diffrn_radiation_probe x-ray
_diffrn_radiation_type Synchrotron
_diffrn_radiation_wavelength 1.54184
_diffrn_reflns_av_R_equivalents 0.0955
_diffrn_reflns_av_unetI/netI 0.0834
_diffrn_reflns_Laue_measured_fraction_full 0.9973
_diffrn_reflns_Laue_measured_fraction_max 0.9919
_diffrn_reflns_limit_h_max 7
_diffrn_reflns_limit_h_min -8
_diffrn_reflns_limit_k_max 27
_diffrn_reflns_limit_k_min -26
_diffrn_reflns_limit_l_max 10
_diffrn_reflns_limit_l_min -10
_diffrn_reflns_number 10270
_diffrn_reflns_point_group_measured_fraction_full 0.9973
_diffrn_reflns_point_group_measured_fraction_max 0.9919
_diffrn_reflns_theta_full 67.6840
_diffrn_reflns_theta_max 70.06
_diffrn_reflns_theta_min 3.86
_diffrn_source Synchrotron
_diffrn_source_type 'Undulator, I19, DLS, RAL'
_exptl_absorpt_coefficient_mu 0.920
_exptl_absorpt_correction_T_max 1.02
_exptl_absorpt_correction_T_min 0.98
_exptl_absorpt_correction_type empirical
_exptl_absorpt_process_details
'CrysAlisPro 1.171.40.26a (Rigaku Oxford Diffraction, 2018) Empirical absorption correction using spherical harmonics, implemented in SCALE3 ABSPACK scaling algorithm.'
_exptl_crystal_colour 'dull black'
_exptl_crystal_colour_lustre dull
_exptl_crystal_colour_primary black
_exptl_crystal_density_diffrn 1.420
_exptl_crystal_description needle
_exptl_crystal_F_000 533.953
_exptl_crystal_size_max 0.05
_exptl_crystal_size_mid 0.02
_exptl_crystal_size_min 0.015
_refine_diff_density_max 0.7432
_refine_diff_density_min -0.8554
_refine_diff_density_rms 0.2235
_refine_ls_d_res_high 0.8201
_refine_ls_d_res_low 11.4422
_refine_ls_goodness_of_fit_ref 1.0612
_refine_ls_hydrogen_treatment constr
_refine_ls_matrix_type full
_refine_ls_number_constraints 15
_refine_ls_number_parameters 174
_refine_ls_number_reflns 2326
_refine_ls_number_restraints 0
_refine_ls_restrained_S_all 1.0612
_refine_ls_R_factor_all 0.1687
_refine_ls_R_factor_gt 0.0948
_refine_ls_shift/su_max 0.0004
_refine_ls_shift/su_mean 0.0000
_refine_ls_structure_factor_coef Fsqd
_refine_ls_weighting_details 'w=1/[\s^2^(Fo^2^)+(0.0489P)^2^+1.6850P] where P=(Fo^2^+2Fc^2^)/3'
_refine_ls_weighting_scheme calc
_refine_ls_wR_factor_gt 0.1766
_refine_ls_wR_factor_ref 0.2090
_reflns_Friedel_coverage 0.0
_reflns_limit_h_max 7
_reflns_limit_h_min -8
_reflns_limit_k_max 27
_reflns_limit_k_min 0
_reflns_limit_l_max 10
_reflns_limit_l_min 0
_reflns_number_gt 1060
_reflns_number_total 2326
_reflns_threshold_expression I>=2u(I)
_cod_data_source_file jp1c07131_si_005.cif
_cod_data_source_block TMB-TCNQF4_300K
_cod_database_code 1565528
_olex2_refinement_description
;
1. Fixed Uiso
 At 1.2 times of:
  All C(H) groups, All N(H,H) groups
 At 1.5 times of:
  All C(H,H,H) groups
2.a Aromatic/amide H refined with riding coordinates:
 C7(H7), C6(H6)
2.b X=CH2 refined with riding coordinates:
 N3(H3a,H3b)
2.c Idealised Me refined as rotating group:
 C1(H1a,H1b,H1c), C2(H2a,H2b,H2c)
;
_olex2_exptl_crystal_mounting_method 'kapton loop (Fomblyn Oil)'
_olex2_submission_original_sample_id 'tetramethylbenzidine tetrafluorotetracyanoquinodimethane'
_olex2_submission_special_instructions 'No special instructions were received'

loop_
_space_group_symop_id
_space_group_symop_operation_xyz
1 x,y,z
2 -x,y+1/2,-z
3 -x,-y,-z
4 x,-y-1/2,z

loop_
_atom_site_label
_atom_site_type_symbol
_atom_site_fract_x
_atom_site_fract_y
_atom_site_fract_z
_atom_site_U_iso_or_equiv
_atom_site_adp_type
_atom_site_occupancy
_atom_site_refinement_flags_posn
F1 F 0.3708(6) 0.69294(14) 0.5471(4) 0.0493(9) Uani 1.000000 .
F2 F 0.1497(6) 0.69271(14) -0.0510(4) 0.0493(9) Uani 1.000000 .
N3 N 0.2518(8) 0.46401(13) 0.7460(7) 0.0404(9) Uani 1.000000 .
H3a H 0.2190(8) 0.48252(13) 0.6516(7) 0.0485(10) Uiso 1.000000 R
H3b H 0.2819(8) 0.48307(13) 0.8394(7) 0.0485(10) Uiso 1.000000 R
N1 N 0.3151(8) 0.5577(2) 0.5050(7) 0.0523(14) Uani 1.000000 .
N2 N 0.1901(8) 0.5570(2) -0.0084(7) 0.0500(13) Uani 1.000000 .
C8 C 0.2472(9) 0.28156(14) 0.7432(7) 0.0240(8) Uani 1.000000 .
C10 C 0.2124(8) 0.7202(2) 0.0999(6) 0.0335(12) Uani 1.000000 .
C7 C 0.2051(7) 0.3144(2) 0.5947(6) 0.0265(11) Uani 1.000000 .
H7 H 0.1753(7) 0.2944(2) 0.4929(6) 0.0318(13) Uiso 1.000000 R
C9 C 0.3174(7) 0.7205(2) 0.3974(6) 0.0284(11) Uani 1.000000 .
C5 C 0.2052(8) 0.3743(2) 0.5905(6) 0.0312(12) Uani 1.000000 .
C6 C 0.3032(8) 0.3143(2) 0.8974(6) 0.0289(11) Uani 1.000000 .
H6 H 0.3430(8) 0.2939(2) 0.9991(6) 0.0347(14) Uiso 1.000000 R
C3 C 0.2559(9) 0.40542(14) 0.7477(8) 0.0280(8) Uani 1.000000 .
C4 C 0.3008(7) 0.3741(2) 0.9021(6) 0.0261(10) Uani 1.000000 .
C14 C 0.2215(8) 0.5896(2) 0.1008(7) 0.0326(12) Uani 1.000000 .
C11 C 0.2645(9) 0.68632(15) 0.2482(7) 0.0282(9) Uani 1.000000 .
C13 C 0.2955(9) 0.5898(2) 0.3952(7) 0.0398(14) Uani 1.000000 .
C1 C 0.3515(9) 0.4062(2) 1.0659(7) 0.0408(14) Uani 1.000000 .
H1a H 0.229(2) 0.4274(13) 1.069(2) 0.061(2) Uiso 1.000000 GR
H1b H 0.392(6) 0.3787(3) 1.1576(7) 0.061(2) Uiso 1.000000 GR
H1c H 0.466(4) 0.4329(12) 1.076(2) 0.061(2) Uiso 1.000000 GR
C12 C 0.2640(9) 0.62476(15) 0.2479(7) 0.0307(9) Uani 1.000000 .
C2 C 0.1455(9) 0.4066(2) 0.4251(6) 0.0394(13) Uani 1.000000 .
H2a H 0.259(2) 0.4320(12) 0.4240(19) 0.059(2) Uiso 1.000000 GR
H2b H 0.119(6) 0.3790(2) 0.3341(7) 0.059(2) Uiso 1.000000 GR
H2c H 0.020(3) 0.4292(13) 0.412(2) 0.059(2) Uiso 1.000000 GR

loop_
_atom_site_aniso_label
_atom_site_aniso_U_11
_atom_site_aniso_U_22
_atom_site_aniso_U_33
_atom_site_aniso_U_12
_atom_site_aniso_U_13
_atom_site_aniso_U_23
F1 0.085(3) 0.0295(17) 0.0340(18) -0.0016(16) 0.0207(18) 0.0068(13)
F2 0.075(2) 0.0344(18) 0.0345(18) -0.0063(16) 0.0124(17) -0.0081(14)
N3 0.060(2) 0.0217(15) 0.0428(19) -0.001(2) 0.0205(18) -0.000(2)
N1 0.067(3) 0.032(3) 0.064(4) 0.003(2) 0.031(3) 0.014(2)
N2 0.056(3) 0.037(3) 0.061(4) -0.006(2) 0.025(3) -0.016(2)
C8 0.0221(19) 0.0224(17) 0.0285(18) 0.003(2) 0.0096(15) 0.000(2)
C10 0.052(3) 0.020(2) 0.033(3) -0.001(2) 0.020(3) -0.005(2)
C7 0.028(3) 0.026(3) 0.023(2) 0.0011(19) 0.006(2) -0.0030(19)
C9 0.023(2) 0.032(2) 0.028(3) 0.001(2) 0.006(2) 0.004(2)
C5 0.042(3) 0.021(2) 0.037(3) 0.005(2) 0.021(2) 0.004(2)
C6 0.037(3) 0.023(2) 0.030(3) -0.001(2) 0.016(2) 0.001(2)
C3 0.027(2) 0.0219(17) 0.039(2) 0.006(2) 0.0159(17) 0.003(2)
C4 0.018(2) 0.031(3) 0.032(3) 0.0004(19) 0.010(2) -0.003(2)
C14 0.021(3) 0.029(3) 0.049(3) -0.0023(19) 0.013(2) -0.001(2)
C11 0.031(2) 0.0215(17) 0.037(2) 0.006(2) 0.0183(18) 0.006(2)
C13 0.058(4) 0.016(2) 0.054(4) -0.002(2) 0.031(3) 0.001(2)
C1 0.057(4) 0.029(3) 0.043(3) -0.003(2) 0.026(3) -0.008(2)
C12 0.032(2) 0.0224(18) 0.039(2) -0.000(2) 0.0134(18) -0.002(3)
C2 0.047(3) 0.036(3) 0.038(3) 0.003(2) 0.017(3) 0.009(2)

loop_
_atom_type_symbol
_atom_type_scat_dispersion_real
_atom_type_scat_dispersion_imag
_atom_type_scat_Cromer_Mann_a1
_atom_type_scat_Cromer_Mann_a2
_atom_type_scat_Cromer_Mann_a3
_atom_type_scat_Cromer_Mann_a4
_atom_type_scat_Cromer_Mann_b1
_atom_type_scat_Cromer_Mann_b2
_atom_type_scat_Cromer_Mann_b3
_atom_type_scat_Cromer_Mann_b4
_atom_type_scat_Cromer_Mann_c
_atom_type_scat_source
_atom_type_scat_dispersion_source
H 0.00000 0.00000 0.49300 0.32291 0.14019 0.04081 10.51090 26.12570 3.14236 57.79970 0.0030380000826 'International Tables Volume C Table 6.1.1.4 (pp. 500-502)' 'Henke, Gullikson and Davis, At. Data and Nucl. Data Tables, 1993, 54, 2'
C 0.01920 0.00962 2.31000 1.02000 1.58860 0.86500 20.84390 10.20750 0.56870 51.65120 0.215599998832 'International Tables Volume C Table 6.1.1.4 (pp. 500-502)' 'Henke, Gullikson and Davis, At. Data and Nucl. Data Tables, 1993, 54, 2'
F 0.07537 0.05506 3.53920 2.64120 1.51700 1.02430 10.28250 4.29440 0.26150 26.14760 0.277599990368 'International Tables Volume C Table 6.1.1.4 (pp. 500-502)' 'Henke, Gullikson and Davis, At. Data and Nucl. Data Tables, 1993, 54, 2'
N 0.03256 0.01839 12.21260 3.13220 2.01250 1.16630 0.00570 9.89330 28.99750 0.58260 -11.5290002823 'International Tables Volume C Table 6.1.1.4 (pp. 500-502)' 'Henke, Gullikson and Davis, At. Data and Nucl. Data Tables, 1993, 54, 2'

loop_
_geom_angle_atom_site_label_1
_geom_angle_atom_site_label_2
_geom_angle_atom_site_label_3
_geom_angle
_geom_angle_site_symmetry_1
_geom_angle_site_symmetry_3
_geom_angle_publ_flag
H3b N3 H3a 120.0 . . ?
C3 N3 H3a 120.0 . . ?
C3 N3 H3b 120.0 . . ?
C6 C8 C7 115.9(3) . . ?
C10 C10 F2 117.8(3) 4_575 . ?
C11 C10 F2 118.7(4) . . ?
H7 C7 C8 118.1(3) . . ?
C5 C7 C8 123.9(4) . . ?
C5 C7 H7 118.1(3) . . ?
C9 C9 F1 118.0(3) 4_575 . ?
C11 C9 F1 118.4(4) . . ?
C3 C5 C7 118.3(4) . . ?
C2 C5 C7 120.8(5) . . ?
C2 C5 C3 120.9(4) . . ?
H6 C6 C8 118.5(3) . . ?
C4 C6 C8 123.1(5) . . ?
C4 C6 H6 118.5(3) . . ?
C5 C3 N3 119.2(5) . . ?
C4 C3 N3 120.7(5) . . ?
C4 C3 C5 120.0(3) . . ?
C3 C4 C6 118.6(4) . . ?
C1 C4 C6 121.1(4) . . ?
C1 C4 C3 120.3(4) . . ?
C12 C14 N2 173.8(6) . . ?
C9 C11 C10 113.0(3) . . ?
C12 C11 C10 123.3(5) . . ?
C12 C11 C9 123.6(5) . . ?
C12 C13 N1 174.3(6) . . ?
H1a C1 C4 109.5 . . ?
H1b C1 C4 109.5 . . ?
H1b C1 H1a 109.5 . . ?
H1c C1 C4 109.5 . . ?
H1c C1 H1a 109.5 . . ?
H1c C1 H1b 109.5 . . ?
C11 C12 C14 124.6(5) . . ?
C13 C12 C14 111.3(3) . . ?
C13 C12 C11 124.0(5) . . ?
H2a C2 C5 109.5 . . ?
H2b C2 C5 109.5 . . ?
H2b C2 H2a 109.5 . . ?
H2c C2 C5 109.5 . . ?
H2c C2 H2a 109.5 . . ?
H2c C2 H2b 109.5 . . ?

loop_
_geom_bond_atom_site_label_1
_geom_bond_atom_site_label_2
_geom_bond_distance
_geom_bond_site_symmetry_2
_geom_bond_publ_flag
F1 C9 1.344(5) . ?
F2 C10 1.350(5) . ?
N3 H3a 0.8600 . ?
N3 H3b 0.8600 . ?
N3 C3 1.341(5) . ?
N1 C13 1.150(7) . ?
N2 C14 1.146(7) . ?
C8 C8 1.445(7) 4_565 ?
C8 C7 1.400(7) . ?
C8 C6 1.433(7) . ?
C10 C10 1.363(10) 4_575 ?
C10 C11 1.408(7) . ?
C7 H7 0.9300 . ?
C7 C5 1.372(7) . ?
C9 C9 1.349(10) 4_575 ?
C9 C11 1.417(7) . ?
C5 C3 1.436(7) . ?
C5 C2 1.504(6) . ?
C6 H6 0.9300 . ?
C6 C4 1.369(7) . ?
C3 C4 1.422(7) . ?
C4 C1 1.494(6) . ?
C14 C12 1.420(7) . ?
C11 C12 1.409(5) . ?
C13 C12 1.426(7) . ?
C1 H1a 0.9600 . ?
C1 H1b 0.9600 . ?
C1 H1c 0.9600 . ?
C2 H2a 0.9600 . ?
C2 H2b 0.9600 . ?
C2 H2c 0.9600 . ?

loop_
_geom_torsion_atom_site_label_1
_geom_torsion_atom_site_label_2
_geom_torsion_atom_site_label_3
_geom_torsion_atom_site_label_4
_geom_torsion
_geom_torsion_site_symmetry_1
_geom_torsion_site_symmetry_2
_geom_torsion_site_symmetry_3
_geom_torsion_site_symmetry_4
_geom_torsion_publ_flag
F1 C9 C9 F1 0.0(6) . . 4_575 4_575 ?
F1 C9 C9 C11 179.9(3) . . 4_575 4_575 ?
F1 C9 C11 C10 -179.8(6) . . . . ?
F1 C9 C11 C12 0.2(6) . . . . ?
F2 C10 C10 F2 -0.0(6) . . 4_575 4_575 ?
F2 C10 C10 C11 176.9(3) . . 4_575 4_575 ?
F2 C10 C11 C9 -177.0(6) . . . . ?
F2 C10 C11 C12 3.0(6) . . . . ?
N3 C3 C5 C7 -178.4(4) . . . . ?
N3 C3 C5 C2 -0.7(6) . . . . ?
N3 C3 C4 C6 180.0(4) . . . . ?
N3 C3 C4 C1 -2.1(6) . . . . ?
C8 C8 C7 C5 -179.6(3) 4_565 . . . ?
C8 C8 C6 C4 -178.6(3) 4_565 . . . ?
C8 C7 C5 C3 1.4(7) . . . . ?
C8 C7 C5 C2 -176.3(5) . . . . ?
C8 C6 C4 C3 -4.8(7) . . . . ?
C8 C6 C4 C1 177.3(5) . . . . ?
C10 C10 C11 C9 -0.1(3) 4_575 . . . ?
C10 C10 C11 C12 179.9(4) 4_575 . . . ?
C10 C11 C9 C9 0.1(6) . . . 4_575 ?
C10 C11 C12 C14 3.2(7) . . . . ?
C10 C11 C12 C13 -173.4(5) . . . . ?
C7 C5 C3 C4 -1.1(5) . . . . ?
C9 C9 C11 C12 -179.9(4) 4_575 . . . ?
C9 C11 C12 C14 -176.8(5) . . . . ?
C9 C11 C12 C13 6.6(7) . . . . ?
C5 C3 C4 C6 2.7(6) . . . . ?
C5 C3 C4 C1 -179.4(5) . . . . ?
